data_9009323
loop_
_publ_author_name
'Effenberger, H.'

_publ_section_title
;
 Likasite, Cu3(OH)5(NO3)*2(H2O): Revision of the chemical formula and
 redetermination of the crystal structure
;
_journal_name_full 'Neues Jahrbuch fur Mineralogie, Monatshefte'
_journal_page_first 101
_journal_page_last 110
_journal_volume 1986
_journal_year 1986
_chemical_compound_source 'Likasi Mine, Zaire'
_chemical_formula_sum 'Cu3 H9 N O10'
_chemical_name_mineral Likasite
_space_group_IT_number 62
_symmetry_space_group_name_Hall '-P 2n 2ac'
_symmetry_space_group_name_H-M 'P c m n'
_cell_angle_alpha 90
_cell_angle_beta 90
_cell_angle_gamma 90
_cell_formula_units_Z 4
_cell_length_a 5.830
_cell_length_b 6.775
_cell_length_c 21.711
_cell_volume 857.547
_database_code_amcsd 0014798
_exptl_crystal_density_diffrn 2.895
_cod_original_formula_sum 'Cu3 N O10 H9'
_cod_database_code 9009323

loop_
_space_group_symop_operation_xyz
x,y,z
x,1/2-y,z
-x,1/2+y,-z
1/2+x,1/2+y,1/2-z
1/2-x,1/2-y,1/2+z
1/2-x,y,1/2+z
1/2+x,-y,1/2-z
-x,-y,-z

loop_
_atom_site_aniso_label
_atom_site_aniso_U_11
_atom_site_aniso_U_22
_atom_site_aniso_U_33
_atom_site_aniso_U_12
_atom_site_aniso_U_13
_atom_site_aniso_U_23
Cu1 0.00300 0.01100 0.02300 0.00000 -0.00100 0.00000
Cu2 0.00300 0.01000 0.02400 0.00000 -0.00300 0.00000
Cu3 0.01600 0.01400 0.02100 0.00200 -0.00400 -0.00100
N 0.03800 0.01200 0.02300 0.00000 -0.00100 0.00000
O1 0.01200 0.04600 0.03600 0.00000 0.00100 0.00000
O2 0.01400 0.04800 0.02800 0.00000 -0.00600 0.00000
O3 0.03000 0.01300 0.01900 0.00000 0.00100 0.00000
O-H1 0.00400 0.01200 0.02700 0.00000 -0.00800 0.00000
O-H2 0.01700 0.00900 0.01800 -0.00400 -0.00500 0.00200
O-H3 0.00600 0.01100 0.02600 -0.00400 0.00100 0.00200
Wat1 0.02900 0.01900 0.02600 0.00000 0.00000 0.00000
Wat2 0.03500 0.01800 0.04300 0.00000 -0.00500 0.00000

loop_
_atom_site_label
_atom_site_fract_x
_atom_site_fract_y
_atom_site_fract_z
_atom_site_type_symbol
_atom_site_attached_hydrogens
Cu1 0.82240 0.25000 0.10550 Cu 0
Cu2 0.32840 0.25000 0.10030 Cu 0
Cu3 0.00000 0.00000 0.00000 Cu 0
N 0.08000 0.25000 0.24200 N 0
O1 0.26100 0.25000 0.21000 O 0
O2 -0.10300 0.25000 0.21400 O 0
O3 0.08800 0.25000 0.29900 O 0
O-H1 0.15800 0.75000 0.00200 O 1
O-H2 0.07600 0.06000 0.08600 O 1
O-H3 0.57300 0.05500 0.10900 O 1
Wat1 0.08200 0.75000 0.17000 O 2
Wat2 0.62800 0.75000 0.03000 O 2

loop_
_cod_changelog_entry_id
_cod_changelog_entry_author
_cod_changelog_entry_date
_cod_changelog_entry_text
1
;cod-tools version 3.8.0
Id: cif_guess_AMCSD_atom_types 9574 2023-05-10 09:00:05Z saulius
;
2023-05-10T18:51:35+03:00
;Derived atom types and hydrogen counts
from atom names that follow the AMCSD naming convention
(Wat == water, O-H == hydroxyl).
;
2
;cod-tools version 3.10.1
Id: cif_fix_AMCSD_aniso_labels 10200 2024-08-01 14:09:44Z saulius
;
2024-08-02T12:21:16+03:00
;Changed the following '_atom_site_aniso_label' values:
'OH1' -> 'O-H1'
'OH2' -> 'O-H2'
'OH3' -> 'O-H3'
;

loop_
_cod_related_entry_id
_cod_related_entry_database
_cod_related_entry_code
1 AMCSD 0014798
